data_4350384
loop_
_publ_author_name
'Ibrahim, Mohamed M.'
'Olmo, Cristina P\'erez'
'Tekeste, Teame'
'Seebacher, Jan'
'He, Guosen'
'Maldonado Calvo, Jos\'e A'
'B\"ohmerle, Karin'
'Steinfeld, Gunther'
'Brombacher, Horst'
'Vahrenkamp, Heinrich'

_publ_section_title
;
 Zn-OH2 and Zn-OH complexes with hydroborate-derived tripod ligands: a
 comprehensive study.
;
_journal_issue 18
_journal_name_full 'Inorganic chemistry'
_journal_page_first 7493
_journal_page_last 7502
_journal_paper_doi 10.1021/ic060752f
_journal_volume 45
_journal_year 2006
_chemical_formula_sum 'C11 H9.33 B0.33 N2 O1.33 S Zn0.33'
_chemical_formula_weight 248.32
_chemical_name_common 'Complex 8 (Seebacher), Tt(Tol)Zn-OH'
_space_group_IT_number 165
_space_group_name_Hall '-P 3 2"c'
_space_group_name_H-M_alt 'P -3 c 1'
_atom_sites_solution_hydrogens geom
_atom_sites_solution_primary direct
_atom_sites_solution_secondary difmap
_audit_creation_method SHELXL-97
_cell_angle_alpha 90.00
_cell_angle_beta 90.00
_cell_angle_gamma 120.00
_cell_formula_units_Z 12
_cell_length_a 15.018(4)
_cell_length_b 15.018(4)
_cell_length_c 19.752(7)
_cell_measurement_temperature 217(2)
_cell_volume 3858(2)
_computing_structure_refinement 'SHELXL-97 (Sheldrick, 1997)'
_computing_structure_solution 'SHELXS-97 (Sheldrick, 1990)'
_diffrn_ambient_temperature 217(2)
_diffrn_measured_fraction_theta_full 0.956
_diffrn_measured_fraction_theta_max 0.956
_diffrn_radiation_monochromator graphite
_diffrn_radiation_source 'fine-focus sealed tube'
_diffrn_radiation_type MoK\a
_diffrn_radiation_wavelength 0.71073
_diffrn_reflns_av_R_equivalents 0.1910
_diffrn_reflns_av_sigmaI/netI 0.1394
_diffrn_reflns_limit_h_max 19
_diffrn_reflns_limit_h_min -19
_diffrn_reflns_limit_k_max 20
_diffrn_reflns_limit_k_min -19
_diffrn_reflns_limit_l_max 25
_diffrn_reflns_limit_l_min -25
_diffrn_reflns_number 31984
_diffrn_reflns_theta_full 28.88
_diffrn_reflns_theta_max 28.88
_diffrn_reflns_theta_min 1.57
_exptl_absorpt_coefficient_mu 0.841
_exptl_crystal_density_diffrn 1.283
_exptl_crystal_density_method 'not measured'
_exptl_crystal_F_000 1532
_refine_diff_density_max 1.049
_refine_diff_density_min -0.697
_refine_diff_density_rms 0.211
_refine_ls_extinction_coef 0.024(3)
_refine_ls_extinction_expression Fc^*^=kFc[1+0.001xFc^2^\l^3^/sin(2\q)]^-1/4^
_refine_ls_extinction_method SHELXL
_refine_ls_goodness_of_fit_ref 0.953
_refine_ls_hydrogen_treatment mixed
_refine_ls_matrix_type full
_refine_ls_number_parameters 134
_refine_ls_number_reflns 3249
_refine_ls_number_restraints 0
_refine_ls_restrained_S_all 0.953
_refine_ls_R_factor_all 0.1969
_refine_ls_R_factor_gt 0.0901
_refine_ls_shift/su_max 0.035
_refine_ls_shift/su_mean 0.007
_refine_ls_structure_factor_coef Fsqd
_refine_ls_weighting_details 'calc w=1/[\s^2^(Fo^2^)+(0.1702P)^2^+0.0000P] where P=(Fo^2^+2Fc^2^)/3'
_refine_ls_weighting_scheme calc
_refine_ls_wR_factor_gt 0.2434
_refine_ls_wR_factor_ref 0.2998
_reflns_number_gt 1313
_reflns_number_total 3249
_reflns_threshold_expression >2sigma(I)
_cod_data_source_file ic060752fsi20060504_033957.cif
_cod_data_source_block seeby60
_cod_database_code 4350384

loop_
_symmetry_equiv_pos_as_xyz
'x, y, z'
'-y, x-y, z'
'-x+y, -x, z'
'y, x, -z+1/2'
'x-y, -y, -z+1/2'
'-x, -x+y, -z+1/2'
'-x, -y, -z'
'y, -x+y, -z'
'x-y, x, -z'
'-y, -x, z-1/2'
'-x+y, y, z-1/2'
'x, x-y, z-1/2'

loop_
_atom_site_label
_atom_site_type_symbol
_atom_site_fract_x
_atom_site_fract_y
_atom_site_fract_z
_atom_site_U_iso_or_equiv
_atom_site_adp_type
_atom_site_occupancy
_atom_site_symmetry_multiplicity
_atom_site_calc_flag
_atom_site_refinement_flags
Zn1 Zn 0.3333 0.6667 0.10200(6) 0.0455(5) Uani 1 3 d S
O1 O 0.3333 0.6667 0.1985(4) 0.084(3) Uani 1 3 d S
S1 S 0.49000(14) 0.69590(15) 0.05705(8) 0.0477(6) Uani 1 1 d .
B1 B 0.3333 0.6667 -0.0822(6) 0.046(3) Uani 1 3 d S
H1 H 0.3333 0.6667 -0.1323 0.066(10) Uiso 1 3 calc SR
N1 N 0.4365(4) 0.7579(4) -0.0607(2) 0.0430(13) Uani 1 1 d .
N2 N 0.5787(4) 0.8739(4) -0.0123(3) 0.0474(14) Uani 1 1 d .
C1 C 0.4996(5) 0.7765(5) -0.0070(3) 0.0396(15) Uani 1 1 d .
C2 C 0.4794(6) 0.8479(6) -0.0993(3) 0.0502(18) Uani 1 1 d .
H2A H 0.4514 0.8563 -0.1397 0.066(10) Uiso 1 1 calc R
C3 C 0.5644(6) 0.9188(6) -0.0709(3) 0.0519(18) Uani 1 1 d .
H3A H 0.6073 0.9862 -0.0865 0.066(10) Uiso 1 1 calc R
C4 C 0.6574(5) 0.9288(6) 0.0358(3) 0.0498(17) Uani 1 1 d .
C5 C 0.6598(6) 1.0097(6) 0.0690(4) 0.059(2) Uani 1 1 d .
H5A H 0.6080 1.0262 0.0609 0.066(10) Uiso 1 1 calc R
C6 C 0.7370(7) 1.0673(7) 0.1141(4) 0.071(2) Uani 1 1 d .
H6A H 0.7381 1.1231 0.1364 0.066(10) Uiso 1 1 calc R
C7 C 0.8124(7) 1.0438(7) 0.1268(5) 0.077(3) Uani 1 1 d .
C8 C 0.8109(7) 0.9639(7) 0.0916(5) 0.075(3) Uani 1 1 d .
H8A H 0.8638 0.9487 0.0985 0.066(10) Uiso 1 1 calc R
C9 C 0.7341(6) 0.9064(7) 0.0469(5) 0.065(2) Uani 1 1 d .
H9A H 0.7339 0.8515 0.0238 0.066(10) Uiso 1 1 calc R
C10 C 0.9014(6) 1.1067(6) 0.1775(4) 0.117(5) Uani 1 1 d .
H10A H 0.9462 1.0775 0.1796 0.16(3) Uiso 1 1 calc R
H10B H 0.8730 1.1042 0.2221 0.16(3) Uiso 1 1 calc R
H10C H 0.9404 1.1776 0.1625 0.16(3) Uiso 1 1 calc R
O100 O 0.3518(6) 0.8265(6) -0.2476(4) 0.180(4) Uiso 1 1 d R
C100 C 0.2684(6) 0.8340(6) -0.2757(4) 0.333(16) Uiso 1 1 d R

loop_
_atom_site_aniso_label
_atom_site_aniso_U_11
_atom_site_aniso_U_22
_atom_site_aniso_U_33
_atom_site_aniso_U_23
_atom_site_aniso_U_13
_atom_site_aniso_U_12
Zn1 0.0528(7) 0.0528(7) 0.0307(7) 0.000 0.000 0.0264(3)
O1 0.110(6) 0.110(6) 0.033(5) 0.000 0.000 0.055(3)
S1 0.0494(11) 0.0535(12) 0.0414(9) 0.0066(8) 0.0001(8) 0.0266(10)
B1 0.053(5) 0.053(5) 0.032(6) 0.000 0.000 0.027(3)
N1 0.048(3) 0.048(3) 0.034(3) 0.004(2) 0.004(2) 0.024(3)
N2 0.050(4) 0.051(4) 0.041(3) 0.002(3) -0.001(3) 0.024(3)
C1 0.040(4) 0.040(4) 0.039(3) 0.004(3) 0.002(3) 0.021(3)
C2 0.060(5) 0.053(4) 0.039(3) 0.006(3) 0.002(3) 0.030(4)
C3 0.059(5) 0.041(4) 0.051(4) 0.006(3) 0.003(4) 0.022(4)
C4 0.043(4) 0.044(4) 0.052(4) 0.000(3) 0.002(3) 0.014(3)
C5 0.061(5) 0.065(5) 0.060(4) -0.008(4) -0.008(4) 0.037(4)
C6 0.077(6) 0.061(5) 0.073(5) -0.015(4) -0.017(5) 0.034(5)
C7 0.068(6) 0.061(6) 0.079(6) 0.008(5) -0.016(5) 0.016(5)
C8 0.057(5) 0.074(6) 0.097(7) -0.014(5) -0.021(5) 0.035(5)
C9 0.056(5) 0.059(5) 0.088(6) -0.009(4) -0.010(4) 0.034(5)
C10 0.093(8) 0.099(9) 0.110(8) -0.013(7) -0.045(7) 0.011(7)

loop_
_atom_type_symbol
_atom_type_description
_atom_type_scat_dispersion_real
_atom_type_scat_dispersion_imag
_atom_type_scat_source
C C 0.0033 0.0016 'International Tables Vol C Tables 4.2.6.8 and 6.1.1.4'
H H 0.0000 0.0000 'International Tables Vol C Tables 4.2.6.8 and 6.1.1.4'
B B 0.0013 0.0007 'International Tables Vol C Tables 4.2.6.8 and 6.1.1.4'
N N 0.0061 0.0033 'International Tables Vol C Tables 4.2.6.8 and 6.1.1.4'
O O 0.0106 0.0060 'International Tables Vol C Tables 4.2.6.8 and 6.1.1.4'
S S 0.1246 0.1234 'International Tables Vol C Tables 4.2.6.8 and 6.1.1.4'
Zn Zn 0.2839 1.4301 'International Tables Vol C Tables 4.2.6.8 and 6.1.1.4'

loop_
_geom_angle_atom_site_label_1
_geom_angle_atom_site_label_2
_geom_angle_atom_site_label_3
_geom_angle
_geom_angle_site_symmetry_1
_geom_angle_site_symmetry_3
O1 Zn1 S1 112.28(5) . 2_665
O1 Zn1 S1 112.28(5) . 3_565
S1 Zn1 S1 106.52(5) 2_665 3_565
O1 Zn1 S1 112.28(5) . .
S1 Zn1 S1 106.52(5) 2_665 .
S1 Zn1 S1 106.52(5) 3_565 .
C1 S1 Zn1 97.7(2) . .
N1 B1 N1 112.6(4) 2_665 .
N1 B1 N1 112.6(4) 2_665 3_565
N1 B1 N1 112.6(4) . 3_565
C1 N1 C2 107.0(6) . .
C1 N1 B1 133.8(6) . .
C2 N1 B1 119.1(6) . .
C1 N2 C3 108.7(6) . .
C1 N2 C4 127.1(6) . .
C3 N2 C4 123.7(6) . .
N2 C1 N1 107.9(5) . .
N2 C1 S1 122.9(5) . .
N1 C1 S1 129.2(5) . .
C3 C2 N1 110.0(6) . .
C2 C3 N2 106.4(6) . .
C5 C4 C9 119.4(7) . .
C5 C4 N2 118.9(7) . .
C9 C4 N2 121.6(7) . .
C4 C5 C6 120.6(8) . .
C7 C6 C5 120.4(8) . .
C6 C7 C8 118.4(8) . .
C6 C7 C10 122.3(9) . .
C8 C7 C10 119.3(9) . .
C9 C8 C7 121.3(9) . .
C8 C9 C4 119.8(8) . .

loop_
_geom_bond_atom_site_label_1
_geom_bond_atom_site_label_2
_geom_bond_distance
_geom_bond_site_symmetry_2
Zn1 O1 1.906(9) .
Zn1 S1 2.3417(19) 2_665
Zn1 S1 2.3417(19) 3_565
Zn1 S1 2.3417(19) .
S1 C1 1.705(6) .
B1 N1 1.528(7) 2_665
B1 N1 1.528(7) .
B1 N1 1.528(7) 3_565
N1 C1 1.356(8) .
N1 C2 1.396(8) .
N2 C1 1.351(8) .
N2 C3 1.408(9) .
N2 C4 1.417(9) .
C2 C3 1.311(10) .
C4 C5 1.366(10) .
C4 C9 1.370(10) .
C5 C6 1.372(11) .
C6 C7 1.366(12) .
C7 C8 1.378(12) .
C7 C10 1.555(11) .
C8 C9 1.363(11) .
O100 C100 1.4239 .
